data_7250075
loop_
_publ_author_name
'Yang, Qi-Liang'
'Xu, Rong-Yi'
'Ni, Cheng-Yang'
'Liu, Xin'
'Qiao, Zu-Lin'
'Zhang, Qi-Ying'
'Wang, Dong-Chao'
'Guo, Hai-Ming'

_publ_section_title
;
 Electrochemical regioselective synthesis of sulfonyl
 2,5-dihydrofuran-fused spiropyrimidines via multi-component radical
 cascade reactions
;
_journal_issue 5
_journal_name_full 'Green Chemistry'
_journal_page_first 1499
_journal_page_last 1509
_journal_paper_doi 10.1039/D4GC05637J
_journal_volume 27
_journal_year 2025
_chemical_formula_moiety 'C21 H19 F N2 O6 S'
_chemical_formula_sum 'C21 H19 F N2 O6 S'
_chemical_formula_weight 446.44
_space_group_crystal_system monoclinic
_space_group_IT_number 15
_space_group_name_Hall '-I 2ya'
_space_group_name_H-M_alt 'I 1 2/a 1'
_atom_sites_solution_hydrogens geom
_atom_sites_solution_primary dual
_audit_creation_date 2024-10-18
_audit_creation_method
;
Olex2 1.5
(compiled 2024.02.16 svn.r378c4104 for OlexSys, GUI svn.r6928)
;
_audit_update_record
;
2024-10-18 deposited with the CCDC.	2025-01-10 downloaded from the CCDC.
;
_cell_angle_alpha 90
_cell_angle_beta 102.322(5)
_cell_angle_gamma 90
_cell_formula_units_Z 8
_cell_length_a 17.4340(9)
_cell_length_b 11.5074(6)
_cell_length_c 20.8088(11)
_cell_measurement_reflns_used 4769
_cell_measurement_temperature 292.69(10)
_cell_measurement_theta_max 28.4880
_cell_measurement_theta_min 4.0490
_cell_volume 4078.5(4)
_computing_cell_refinement 'CrysAlisPro 1.171.42.90a (Rigaku OD, 2023)'
_computing_data_collection 'CrysAlisPro 1.171.42.90a (Rigaku OD, 2023)'
_computing_data_reduction 'CrysAlisPro 1.171.42.90a (Rigaku OD, 2023)'
_computing_molecular_graphics 'Olex2 1.5 (Dolomanov et al., 2009)'
_computing_publication_material 'Olex2 1.5 (Dolomanov et al., 2009)'
_computing_structure_refinement 'SHELXL 2018/3 (Sheldrick, 2015)'
_computing_structure_solution 'SHELXT 2018/2 (Sheldrick, 2018)'
_diffrn_ambient_environment air
_diffrn_ambient_temperature 292.69(10)
_diffrn_detector 'CCD plate'
_diffrn_detector_area_resol_mean 8.0521
_diffrn_detector_type EosS2
_diffrn_measured_fraction_theta_full 0.988
_diffrn_measured_fraction_theta_max 0.869
_diffrn_measurement_details
;
List of Runs (angles in degrees, time in seconds):

  # Type    Start    End  Width  t~exp~   \w     \q     \k     \f   Frames
#--------------------------------------------------------------------------
  1  \w     -3.00  71.00   1.00   11.50    --   16.13  64.00 -61.00   74
  2  \w    -42.00 -16.00   1.00   11.50    --  -16.83 -64.00 162.00   26
  3  \w     19.00  49.00   1.00   11.50    --  -16.83  64.00 -61.00   30
  4  \w     39.00  65.00   1.00   11.50    --   16.13 178.00-180.00   26
  5  \w     51.00  78.00   1.00   11.50    --   16.13 178.00  60.00   27
  6  \w     40.00  87.00   1.00   11.50    --   16.13 178.00 -90.00   47
  7  \w      2.00  54.00   1.00   11.50    --   16.13 -99.00 120.00   52
  8  \w    -37.00 -12.00   1.00   11.50    --  -16.83 -77.00  90.00   25
  9  \w    -30.00   8.00   1.00   11.50    --  -16.83 -77.00 -60.00   38
;
_diffrn_measurement_device 'four-circle diffractometer'
_diffrn_measurement_device_type 'SuperNova, Dual, Cu at home/near, EosS2'
_diffrn_measurement_method '\w scans'
_diffrn_orient_matrix_type 'CrysAlisPro convention (1999,Acta A55,543-557)'
_diffrn_orient_matrix_UB_11 -0.0273214000
_diffrn_orient_matrix_UB_12 -0.0300920000
_diffrn_orient_matrix_UB_13 0.0147378000
_diffrn_orient_matrix_UB_21 -0.0109375000
_diffrn_orient_matrix_UB_22 -0.0349470000
_diffrn_orient_matrix_UB_23 -0.0285792000
_diffrn_orient_matrix_UB_31 0.0294580000
_diffrn_orient_matrix_UB_32 -0.0408997000
_diffrn_orient_matrix_UB_33 0.0136396000
_diffrn_radiation_monochromator mirror
_diffrn_radiation_probe x-ray
_diffrn_radiation_type 'Mo K\a'
_diffrn_radiation_wavelength 0.71073
_diffrn_reflns_av_R_equivalents 0.0283
_diffrn_reflns_av_unetI/netI 0.0367
_diffrn_reflns_Laue_measured_fraction_full 0.988
_diffrn_reflns_Laue_measured_fraction_max 0.869
_diffrn_reflns_limit_h_max 22
_diffrn_reflns_limit_h_min -21
_diffrn_reflns_limit_k_max 13
_diffrn_reflns_limit_k_min -15
_diffrn_reflns_limit_l_max 26
_diffrn_reflns_limit_l_min -25
_diffrn_reflns_number 13124
_diffrn_reflns_point_group_measured_fraction_full 0.988
_diffrn_reflns_point_group_measured_fraction_max 0.869
_diffrn_reflns_theta_full 25.242
_diffrn_reflns_theta_max 28.879
_diffrn_reflns_theta_min 3.433
_diffrn_source 'micro-focus sealed X-ray tube'
_diffrn_source_type 'SuperNova (Mo) X-ray Source'
_exptl_absorpt_coefficient_mu 0.210
_exptl_absorpt_correction_T_max 1.00000
_exptl_absorpt_correction_T_min 0.34827
_exptl_absorpt_correction_type multi-scan
_exptl_absorpt_process_details
;
CrysAlisPro 1.171.42.90a (Rigaku Oxford Diffraction, 2023)
Empirical absorption correction using spherical harmonics,
implemented in SCALE3 ABSPACK scaling algorithm.
;
_exptl_crystal_colour colourless
_exptl_crystal_colour_primary colourless
_exptl_crystal_density_diffrn 1.454
_exptl_crystal_description block
_exptl_crystal_F_000 1856
_exptl_crystal_size_max 0.5
_exptl_crystal_size_mid 0.4
_exptl_crystal_size_min 0.3
_refine_diff_density_max 0.276
_refine_diff_density_min -0.358
_refine_diff_density_rms 0.051
_refine_ls_extinction_method none
_refine_ls_goodness_of_fit_ref 1.030
_refine_ls_hydrogen_treatment constr
_refine_ls_matrix_type full
_refine_ls_number_parameters 283
_refine_ls_number_reflns 4670
_refine_ls_number_restraints 0
_refine_ls_restrained_S_all 1.030
_refine_ls_R_factor_all 0.0648
_refine_ls_R_factor_gt 0.0470
_refine_ls_shift/su_max 0.001
_refine_ls_shift/su_mean 0.000
_refine_ls_structure_factor_coef Fsqd
_refine_ls_weighting_details 'w=1/[\s^2^(Fo^2^)+(0.0498P)^2^+2.8288P] where P=(Fo^2^+2Fc^2^)/3'
_refine_ls_weighting_scheme calc
_refine_ls_wR_factor_gt 0.1097
_refine_ls_wR_factor_ref 0.1224
_reflns_Friedel_coverage 0.000
_reflns_number_gt 3608
_reflns_number_total 4670
_reflns_threshold_expression 'I > 2\s(I)'
_cod_data_source_file d4gc05637j4.cif
_cod_data_source_block xry-1-20231106_auto
_cod_database_code 7250075
_shelx_shelxl_version_number 2018/3
_chemical_oxdiff_formula 'C1 H1 O1 N1 S1'
_shelx_space_group_comment
;
The symmetry employed for this shelxl refinement is uniquely defined
by the following loop, which should always be used as a source of
symmetry information in preference to the above space-group names.
They are only intended as comments.
;
_shelx_estimated_absorpt_t_max 0.940
_shelx_estimated_absorpt_t_min 0.902
_olex2_refinement_description
;
1. Fixed Uiso
 At 1.2 times of:
  All C(H) groups, All C(H,H) groups
 At 1.5 times of:
  All C(H,H,H) groups, All O(H) groups
2.a Ternary CH refined with riding coordinates:
 C00J(H00J)
2.b Secondary CH2 refined with riding coordinates:
 C00K(H00A,H00B)
2.c Aromatic/amide H refined with riding coordinates:
 C00I(H00I), C00L(H00L), C00M(H00M), C00O(H00O), C00Q(H00Q), C00R(H00R),
 C00T(H00T), C00U(H00U), C00V(H00V)
2.d Idealised Me refined as rotating group:
 C00P(H00C,H00D,H00E), C00S(H00F,H00G,H00H)
2.e Idealised tetrahedral OH refined as rotating group:
 O002(H002)
;
_olex2_submission_special_instructions 'No special instructions were received'
_oxdiff_exptl_absorpt_empirical_details
;
Empirical correction (ABSPACK) includes:
- Absorption correction using spherical harmonics
- Frame scaling
;
_oxdiff_exptl_absorpt_empirical_full_max 2.151
_oxdiff_exptl_absorpt_empirical_full_min 0.535

loop_
_space_group_symop_operation_xyz
'x, y, z'
'-x+1/2, y, -z'
'x+1/2, y+1/2, z+1/2'
'-x+1, y+1/2, -z+1/2'
'-x, -y, -z'
'x-1/2, -y, z'
'-x+1/2, -y+1/2, -z+1/2'
'x, -y+1/2, z+1/2'

loop_
_atom_site_label
_atom_site_type_symbol
_atom_site_fract_x
_atom_site_fract_y
_atom_site_fract_z
_atom_site_U_iso_or_equiv
_atom_site_adp_type
_atom_site_occupancy
_atom_site_site_symmetry_order
_atom_site_calc_flag
_atom_site_refinement_flags_posn
_atom_site_refinement_flags_adp
_atom_site_refinement_flags_occupancy
_atom_site_disorder_assembly
_atom_site_disorder_group
S001 S 0.28905(3) 0.18026(4) 0.38002(2) 0.03911(15) Uani 1 1 d . . . . .
O002 O 0.50299(9) 0.44550(12) 0.22935(7) 0.0453(4) Uani 1 1 d . . . . .
H002 H 0.505949 0.379764 0.214866 0.068 Uiso 1 1 calc R U . . .
O003 O 0.47669(8) 0.27038(12) 0.31020(8) 0.0465(4) Uani 1 1 d . . . . .
F004 F 0.34884(10) -0.04958(13) 0.34134(7) 0.0728(5) Uani 1 1 d . . . . .
O005 O 0.47496(11) 0.73276(13) 0.33060(7) 0.0567(4) Uani 1 1 d . . . . .
O006 O 0.25826(10) 0.25923(14) 0.42089(8) 0.0590(5) Uani 1 1 d . . . . .
O007 O 0.54956(9) 0.38514(15) 0.42200(8) 0.0602(5) Uani 1 1 d . . . . .
N008 N 0.42514(9) 0.57268(14) 0.27293(8) 0.0366(4) Uani 1 1 d . . . . .
O009 O 0.23690(10) 0.12802(16) 0.32547(8) 0.0660(5) Uani 1 1 d . . . . .
N00A N 0.52342(10) 0.55728(14) 0.36944(8) 0.0396(4) Uani 1 1 d . . . . .
C00B C 0.32676(10) 0.45973(16) 0.36473(8) 0.0306(4) Uani 1 1 d . . . . .
C00C C 0.37585(10) 0.36330(16) 0.34867(8) 0.0290(4) Uani 1 1 d . . . . .
C00D C 0.36460(10) 0.24951(16) 0.35044(8) 0.0307(4) Uani 1 1 d . . . . .
C00E C 0.33914(11) 0.07006(16) 0.43157(9) 0.0368(4) Uani 1 1 d . . . . .
C00F C 0.45033(10) 0.38280(16) 0.32262(9) 0.0319(4) Uani 1 1 d . . . . .
C00G C 0.47331(12) 0.62776(17) 0.32275(9) 0.0381(4) Uani 1 1 d . . . . .
C00H C 0.51312(11) 0.44062(17) 0.37613(10) 0.0382(4) Uani 1 1 d . . . . .
C00I C 0.35182(12) 0.52938(18) 0.41955(10) 0.0413(5) Uani 1 1 d . . . . .
H00I H 0.400664 0.516749 0.446995 0.050 Uiso 1 1 calc R U . . .
C00J C 0.43723(11) 0.45266(16) 0.25867(9) 0.0354(4) Uani 1 1 d . . . . .
H00J H 0.390766 0.422926 0.227973 0.042 Uiso 1 1 calc R U . . .
C00K C 0.42445(12) 0.18298(17) 0.32312(11) 0.0408(5) Uani 1 1 d . . . . .
H00A H 0.451628 0.127058 0.354842 0.049 Uiso 1 1 calc R U . . .
H00B H 0.400118 0.142422 0.283087 0.049 Uiso 1 1 calc R U . . .
C00L C 0.25409(12) 0.48055(19) 0.32392(10) 0.0423(5) Uani 1 1 d . . . . .
H00L H 0.236655 0.433809 0.287252 0.051 Uiso 1 1 calc R U . . .
C00M C 0.35457(14) 0.0864(2) 0.49921(10) 0.0494(5) Uani 1 1 d . . . . .
H00M H 0.339697 0.155011 0.516801 0.059 Uiso 1 1 calc R U . . .
C00N C 0.36283(14) -0.03296(19) 0.40698(11) 0.0480(5) Uani 1 1 d . . . . .
C00O C 0.30396(15) 0.6177(2) 0.43332(11) 0.0532(6) Uani 1 1 d . . . . .
H00O H 0.320248 0.663332 0.470624 0.064 Uiso 1 1 calc R U . . .
C00P C 0.36934(14) 0.6416(2) 0.22542(12) 0.0545(6) Uani 1 1 d . . . . .
H00C H 0.347576 0.701646 0.248122 0.082 Uiso 1 1 calc R U . . .
H00D H 0.327915 0.592183 0.202745 0.082 Uiso 1 1 calc R U . . .
H00E H 0.395913 0.676046 0.194235 0.082 Uiso 1 1 calc R U . . .
C00Q C 0.20755(14) 0.5704(2) 0.33754(12) 0.0552(6) Uani 1 1 d . . . . .
H00Q H 0.159249 0.584887 0.309672 0.066 Uiso 1 1 calc R U . . .
C00R C 0.23254(15) 0.6384(2) 0.39219(13) 0.0574(6) Uani 1 1 d . . . . .
H00R H 0.200986 0.698621 0.401386 0.069 Uiso 1 1 calc R U . . .
C00S C 0.58209(16) 0.6175(2) 0.41979(12) 0.0666(7) Uani 1 1 d . . . . .
H00F H 0.604605 0.680484 0.399804 0.100 Uiso 1 1 calc R U . . .
H00G H 0.622684 0.563894 0.439088 0.100 Uiso 1 1 calc R U . . .
H00H H 0.557248 0.647456 0.453301 0.100 Uiso 1 1 calc R U . . .
C00T C 0.40065(17) -0.1178(2) 0.44704(14) 0.0655(7) Uani 1 1 d . . . . .
H00T H 0.416695 -0.185698 0.429539 0.079 Uiso 1 1 calc R U . . .
C00U C 0.39243(18) -0.0006(3) 0.54041(13) 0.0700(8) Uani 1 1 d . . . . .
H00U H 0.402682 0.009191 0.585806 0.084 Uiso 1 1 calc R U . . .
C00V C 0.41465(18) -0.1012(2) 0.51380(15) 0.0740(8) Uani 1 1 d . . . . .
H00V H 0.439713 -0.159236 0.541647 0.089 Uiso 1 1 calc R U . . .

loop_
_atom_site_aniso_label
_atom_site_aniso_U_11
_atom_site_aniso_U_22
_atom_site_aniso_U_33
_atom_site_aniso_U_23
_atom_site_aniso_U_13
_atom_site_aniso_U_12
S001 0.0312(3) 0.0383(3) 0.0505(3) 0.0058(2) 0.0148(2) -0.0048(2)
O002 0.0563(9) 0.0333(8) 0.0555(9) -0.0052(6) 0.0326(7) -0.0083(7)
O003 0.0430(8) 0.0268(8) 0.0806(10) 0.0021(7) 0.0375(8) 0.0017(6)
F004 0.1099(13) 0.0530(9) 0.0631(9) -0.0176(7) 0.0358(9) -0.0053(8)
O005 0.0906(13) 0.0279(9) 0.0592(10) -0.0011(6) 0.0328(9) -0.0022(8)
O006 0.0617(10) 0.0468(10) 0.0831(11) 0.0150(8) 0.0484(9) 0.0137(8)
O007 0.0448(9) 0.0584(11) 0.0685(10) 0.0240(8) -0.0078(8) -0.0004(8)
N008 0.0369(9) 0.0314(9) 0.0420(9) 0.0079(7) 0.0099(7) 0.0041(7)
O009 0.0461(9) 0.0773(12) 0.0678(11) 0.0082(9) -0.0035(8) -0.0255(9)
N00A 0.0401(9) 0.0342(10) 0.0437(9) 0.0005(7) 0.0070(7) -0.0088(7)
C00B 0.0310(9) 0.0288(10) 0.0346(9) 0.0046(7) 0.0130(7) 0.0011(7)
C00C 0.0263(9) 0.0309(10) 0.0302(8) 0.0024(7) 0.0069(7) 0.0003(7)
C00D 0.0284(9) 0.0298(10) 0.0355(9) 0.0012(7) 0.0103(7) -0.0030(7)
C00E 0.0384(10) 0.0286(10) 0.0470(11) 0.0019(8) 0.0171(9) -0.0047(8)
C00F 0.0289(9) 0.0249(10) 0.0447(10) 0.0019(7) 0.0140(8) 0.0013(7)
C00G 0.0463(12) 0.0301(11) 0.0442(11) 0.0030(8) 0.0239(9) -0.0006(8)
C00H 0.0274(10) 0.0384(12) 0.0496(11) 0.0073(8) 0.0099(8) -0.0017(8)
C00I 0.0410(11) 0.0459(12) 0.0391(10) -0.0036(9) 0.0133(8) 0.0004(9)
C00J 0.0367(10) 0.0309(10) 0.0402(10) 0.0000(7) 0.0120(8) -0.0069(8)
C00K 0.0396(11) 0.0293(11) 0.0591(12) -0.0022(8) 0.0228(9) -0.0025(8)
C00L 0.0358(11) 0.0462(13) 0.0442(11) 0.0010(9) 0.0069(8) 0.0046(9)
C00M 0.0562(14) 0.0473(13) 0.0477(12) -0.0030(10) 0.0179(10) -0.0038(10)
C00N 0.0587(14) 0.0347(12) 0.0564(13) -0.0037(9) 0.0250(11) -0.0072(10)
C00O 0.0634(15) 0.0475(14) 0.0555(13) -0.0128(10) 0.0279(11) -0.0010(11)
C00P 0.0453(13) 0.0521(14) 0.0649(14) 0.0237(11) 0.0093(11) 0.0092(10)
C00Q 0.0427(13) 0.0595(16) 0.0641(14) 0.0139(12) 0.0129(11) 0.0201(11)
C00R 0.0642(16) 0.0418(13) 0.0755(16) 0.0046(11) 0.0355(13) 0.0191(11)
C00S 0.0702(17) 0.0621(17) 0.0602(15) -0.0041(12) -0.0025(13) -0.0285(13)
C00T 0.0768(18) 0.0352(14) 0.091(2) 0.0048(12) 0.0316(15) 0.0053(12)
C00U 0.085(2) 0.074(2) 0.0487(14) 0.0128(12) 0.0105(13) -0.0005(15)
C00V 0.081(2) 0.0526(17) 0.087(2) 0.0250(14) 0.0147(16) 0.0109(14)

loop_
_atom_type_symbol
_atom_type_description
_atom_type_scat_dispersion_real
_atom_type_scat_dispersion_imag
_atom_type_scat_source
C C 0.0033 0.0016 'International Tables Vol C Tables 4.2.6.8 and 6.1.1.4'
H H 0.0000 0.0000 'International Tables Vol C Tables 4.2.6.8 and 6.1.1.4'
F F 0.0171 0.0103 'International Tables Vol C Tables 4.2.6.8 and 6.1.1.4'
N N 0.0061 0.0033 'International Tables Vol C Tables 4.2.6.8 and 6.1.1.4'
O O 0.0106 0.0060 'International Tables Vol C Tables 4.2.6.8 and 6.1.1.4'
S S 0.1246 0.1234 'International Tables Vol C Tables 4.2.6.8 and 6.1.1.4'

loop_
_geom_angle_atom_site_label_1
_geom_angle_atom_site_label_2
_geom_angle_atom_site_label_3
_geom_angle
_geom_angle_site_symmetry_1
_geom_angle_site_symmetry_3
_geom_angle_publ_flag
O006 S001 O009 119.08(11) . . ?
O006 S001 C00D 108.99(9) . . ?
O006 S001 C00E 107.20(10) . . ?
O009 S001 C00D 108.05(9) . . ?
O009 S001 C00E 109.21(10) . . ?
C00D S001 C00E 103.15(9) . . ?
C00J O002 H002 109.5 . . ?
C00F O003 C00K 111.49(13) . . ?
C00G N008 C00J 121.11(16) . . ?
C00G N008 C00P 118.75(18) . . ?
C00J N008 C00P 119.12(17) . . ?
C00G N00A C00S 116.88(18) . . ?
C00H N00A C00G 123.93(16) . . ?
C00H N00A C00S 118.48(18) . . ?
C00I C00B C00C 121.51(17) . . ?
C00I C00B C00L 119.34(18) . . ?
C00L C00B C00C 119.15(17) . . ?
C00B C00C C00F 123.07(15) . . ?
C00D C00C C00B 129.58(16) . . ?
C00D C00C C00F 107.28(15) . . ?
C00C C00D S001 125.69(14) . . ?
C00C C00D C00K 111.99(16) . . ?
C00K C00D S001 122.32(14) . . ?
C00M C00E S001 118.81(16) . . ?
C00M C00E C00N 118.74(19) . . ?
C00N C00E S001 122.45(16) . . ?
O003 C00F C00C 105.34(14) . . ?
O003 C00F C00H 108.62(15) . . ?
O003 C00F C00J 108.39(15) . . ?
C00C C00F C00H 109.57(15) . . ?
C00C C00F C00J 113.94(15) . . ?
C00J C00F C00H 110.72(15) . . ?
O005 C00G N008 124.28(19) . . ?
O005 C00G N00A 118.86(19) . . ?
N008 C00G N00A 116.83(17) . . ?
O007 C00H N00A 122.75(19) . . ?
O007 C00H C00F 121.08(19) . . ?
N00A C00H C00F 116.15(16) . . ?
C00B C00I H00I 120.1 . . ?
C00O C00I C00B 119.8(2) . . ?
C00O C00I H00I 120.1 . . ?
O002 C00J N008 108.28(15) . . ?
O002 C00J C00F 111.18(16) . . ?
O002 C00J H00J 109.4 . . ?
N008 C00J C00F 109.06(15) . . ?
N008 C00J H00J 109.4 . . ?
C00F C00J H00J 109.4 . . ?
O003 C00K C00D 103.67(15) . . ?
O003 C00K H00A 111.0 . . ?
O003 C00K H00B 111.0 . . ?
C00D C00K H00A 111.0 . . ?
C00D C00K H00B 111.0 . . ?
H00A C00K H00B 109.0 . . ?
C00B C00L H00L 119.9 . . ?
C00Q C00L C00B 120.2(2) . . ?
C00Q C00L H00L 119.9 . . ?
C00E C00M H00M 120.3 . . ?
C00E C00M C00U 119.4(2) . . ?
C00U C00M H00M 120.3 . . ?
F004 C00N C00E 119.4(2) . . ?
F004 C00N C00T 118.6(2) . . ?
C00T C00N C00E 122.0(2) . . ?
C00I C00O H00O 119.8 . . ?
C00R C00O C00I 120.3(2) . . ?
C00R C00O H00O 119.8 . . ?
N008 C00P H00C 109.5 . . ?
N008 C00P H00D 109.5 . . ?
N008 C00P H00E 109.5 . . ?
H00C C00P H00D 109.5 . . ?
H00C C00P H00E 109.5 . . ?
H00D C00P H00E 109.5 . . ?
C00L C00Q H00Q 120.0 . . ?
C00R C00Q C00L 120.0(2) . . ?
C00R C00Q H00Q 120.0 . . ?
C00O C00R H00R 119.9 . . ?
C00Q C00R C00O 120.2(2) . . ?
C00Q C00R H00R 119.9 . . ?
N00A C00S H00F 109.5 . . ?
N00A C00S H00G 109.5 . . ?
N00A C00S H00H 109.5 . . ?
H00F C00S H00G 109.5 . . ?
H00F C00S H00H 109.5 . . ?
H00G C00S H00H 109.5 . . ?
C00N C00T H00T 120.7 . . ?
C00N C00T C00V 118.6(2) . . ?
C00V C00T H00T 120.7 . . ?
C00M C00U H00U 120.1 . . ?
C00V C00U C00M 119.7(2) . . ?
C00V C00U H00U 120.1 . . ?
C00T C00V C00U 121.4(2) . . ?
C00T C00V H00V 119.3 . . ?
C00U C00V H00V 119.3 . . ?

loop_
_geom_bond_atom_site_label_1
_geom_bond_atom_site_label_2
_geom_bond_distance
_geom_bond_site_symmetry_2
_geom_bond_publ_flag
S001 O006 1.4254(16) . ?
S001 O009 1.4270(16) . ?
S001 C00D 1.7592(18) . ?
S001 C00E 1.767(2) . ?
O002 H002 0.8200 . ?
O002 C00J 1.411(2) . ?
O003 C00F 1.415(2) . ?
O003 C00K 1.420(2) . ?
F004 C00N 1.349(2) . ?
O005 C00G 1.219(2) . ?
O007 C00H 1.210(2) . ?
N008 C00G 1.345(3) . ?
N008 C00J 1.438(2) . ?
N008 C00P 1.463(2) . ?
N00A C00G 1.415(3) . ?
N00A C00H 1.366(3) . ?
N00A C00S 1.472(3) . ?
C00B C00C 1.482(2) . ?
C00B C00I 1.386(3) . ?
C00B C00L 1.387(3) . ?
C00C C00D 1.326(3) . ?
C00C C00F 1.527(2) . ?
C00D C00K 1.500(3) . ?
C00E C00M 1.388(3) . ?
C00E C00N 1.388(3) . ?
C00F C00H 1.536(3) . ?
C00F C00J 1.530(3) . ?
C00I H00I 0.9300 . ?
C00I C00O 1.383(3) . ?
C00J H00J 0.9800 . ?
C00K H00A 0.9700 . ?
C00K H00B 0.9700 . ?
C00L H00L 0.9300 . ?
C00L C00Q 1.381(3) . ?
C00M H00M 0.9300 . ?
C00M C00U 1.390(3) . ?
C00N C00T 1.359(3) . ?
C00O H00O 0.9300 . ?
C00O C00R 1.373(3) . ?
C00P H00C 0.9600 . ?
C00P H00D 0.9600 . ?
C00P H00E 0.9600 . ?
C00Q H00Q 0.9300 . ?
C00Q C00R 1.372(3) . ?
C00R H00R 0.9300 . ?
C00S H00F 0.9600 . ?
C00S H00G 0.9600 . ?
C00S H00H 0.9600 . ?
C00T H00T 0.9300 . ?
C00T C00V 1.372(4) . ?
C00U H00U 0.9300 . ?
C00U C00V 1.374(4) . ?
C00V H00V 0.9300 . ?

loop_
_geom_torsion_atom_site_label_1
_geom_torsion_atom_site_label_2
_geom_torsion_atom_site_label_3
_geom_torsion_atom_site_label_4
_geom_torsion
_geom_torsion_site_symmetry_1
_geom_torsion_site_symmetry_2
_geom_torsion_site_symmetry_3
_geom_torsion_site_symmetry_4
_geom_torsion_publ_flag
S001 C00D C00K O003 -175.63(13) . . . . ?
S001 C00E C00M C00U 178.62(19) . . . . ?
S001 C00E C00N F004 1.4(3) . . . . ?
S001 C00E C00N C00T -179.32(19) . . . . ?
O003 C00F C00H O007 -38.0(2) . . . . ?
O003 C00F C00H N00A 143.59(17) . . . . ?
O003 C00F C00J O002 -49.75(19) . . . . ?
O003 C00F C00J N008 -169.07(15) . . . . ?
F004 C00N C00T C00V -179.8(2) . . . . ?
O006 S001 C00D C00C -19.01(19) . . . . ?
O006 S001 C00D C00K 161.60(16) . . . . ?
O006 S001 C00E C00M -12.36(19) . . . . ?
O006 S001 C00E C00N 166.83(17) . . . . ?
O009 S001 C00D C00C 111.74(18) . . . . ?
O009 S001 C00D C00K -67.65(18) . . . . ?
O009 S001 C00E C00M -142.66(17) . . . . ?
O009 S001 C00E C00N 36.5(2) . . . . ?
C00B C00C C00D S001 -5.7(3) . . . . ?
C00B C00C C00D C00K 173.74(18) . . . . ?
C00B C00C C00F O003 -176.76(15) . . . . ?
C00B C00C C00F C00H 66.6(2) . . . . ?
C00B C00C C00F C00J -58.1(2) . . . . ?
C00B C00I C00O C00R -1.4(3) . . . . ?
C00B C00L C00Q C00R -1.0(3) . . . . ?
C00C C00B C00I C00O -179.28(18) . . . . ?
C00C C00B C00L C00Q -179.49(19) . . . . ?
C00C C00D C00K O003 4.9(2) . . . . ?
C00C C00F C00H O007 76.6(2) . . . . ?
C00C C00F C00H N00A -101.83(19) . . . . ?
C00C C00F C00J O002 -166.66(15) . . . . ?
C00C C00F C00J N008 74.0(2) . . . . ?
C00D S001 C00E C00M 102.61(17) . . . . ?
C00D S001 C00E C00N -78.20(18) . . . . ?
C00D C00C C00F O003 0.65(19) . . . . ?
C00D C00C C00F C00H -116.03(17) . . . . ?
C00D C00C C00F C00J 119.31(17) . . . . ?
C00E S001 C00D C00C -132.69(16) . . . . ?
C00E S001 C00D C00K 47.92(17) . . . . ?
C00E C00M C00U C00V 0.5(4) . . . . ?
C00E C00N C00T C00V 0.9(4) . . . . ?
C00F O003 C00K C00D -4.4(2) . . . . ?
C00F C00C C00D S001 177.11(13) . . . . ?
C00F C00C C00D C00K -3.4(2) . . . . ?
C00G N008 C00J O002 -73.4(2) . . . . ?
C00G N008 C00J C00F 47.7(2) . . . . ?
C00G N00A C00H O007 -169.20(19) . . . . ?
C00G N00A C00H C00F 9.2(3) . . . . ?
C00H N00A C00G O005 162.09(19) . . . . ?
C00H N00A C00G N008 -16.3(3) . . . . ?
C00H C00F C00J O002 69.30(19) . . . . ?
C00H C00F C00J N008 -50.0(2) . . . . ?
C00I C00B C00C C00D 111.2(2) . . . . ?
C00I C00B C00C C00F -72.0(2) . . . . ?
C00I C00B C00L C00Q 0.5(3) . . . . ?
C00I C00O C00R C00Q 0.9(4) . . . . ?
C00J N008 C00G O005 166.81(18) . . . . ?
C00J N008 C00G N00A -14.9(2) . . . . ?
C00J C00F C00H O007 -156.92(19) . . . . ?
C00J C00F C00H N00A 24.7(2) . . . . ?
C00K O003 C00F C00C 2.5(2) . . . . ?
C00K O003 C00F C00H 119.86(17) . . . . ?
C00K O003 C00F C00J -119.78(17) . . . . ?
C00L C00B C00C C00D -68.8(3) . . . . ?
C00L C00B C00C C00F 108.0(2) . . . . ?
C00L C00B C00I C00O 0.7(3) . . . . ?
C00L C00Q C00R C00O 0.3(4) . . . . ?
C00M C00E C00N F004 -179.42(19) . . . . ?
C00M C00E C00N C00T -0.1(3) . . . . ?
C00M C00U C00V C00T 0.3(5) . . . . ?
C00N C00E C00M C00U -0.6(3) . . . . ?
C00N C00T C00V C00U -1.0(4) . . . . ?
C00P N008 C00G O005 -1.5(3) . . . . ?
C00P N008 C00G N00A 176.78(17) . . . . ?
C00P N008 C00J O002 94.9(2) . . . . ?
C00P N008 C00J C00F -143.96(17) . . . . ?
C00S N00A C00G O005 -8.1(3) . . . . ?
C00S N00A C00G N008 173.50(19) . . . . ?
C00S N00A C00H O007 0.8(3) . . . . ?
C00S N00A C00H C00F 179.19(19) . . . . ?
